data_7213602
loop_
_publ_author_name
'Puttreddy, Rakesh'
'Steel, Peter J.'

_publ_section_title
;
 Pyridine N-oxide: a hyperdentate argentophile
;
_journal_issue 4
_journal_name_full CrystEngComm
_journal_page_first 556
_journal_paper_doi 10.1039/c3ce42030b
_journal_volume 16
_journal_year 2014
_chemical_formula_sum 'C20 H20 Ag2 Cl2 N4 O12'
_chemical_formula_weight 795.04
_chemical_name_common 2
_chemical_name_systematic
; 
 ? 
;
_space_group_IT_number 146
_symmetry_cell_setting trigonal
_symmetry_space_group_name_Hall 'R 3'
_symmetry_space_group_name_H-M 'R 3 :H'
_atom_sites_solution_hydrogens geom
_atom_sites_solution_primary direct
_atom_sites_solution_secondary difmap
_audit_creation_method SHELXL-97
_cell_angle_alpha 90.00
_cell_angle_beta 90.00
_cell_angle_gamma 120.00
_cell_formula_units_Z 9
_cell_length_a 21.9957(2)
_cell_length_b 21.9957(2)
_cell_length_c 14.0739(1)
_cell_measurement_temperature 120(2)
_cell_volume 5896.86(9)
_computing_structure_refinement 'SHELXL-97 (Sheldrick, 2008)'
_computing_structure_solution 'SHELXS-97 (Sheldrick, 2008)'
_diffrn_ambient_temperature 120(2)
_diffrn_measured_fraction_theta_full 0.999
_diffrn_measured_fraction_theta_max 0.999
_diffrn_radiation_monochromator graphite
_diffrn_radiation_source 'fine-focus sealed tube'
_diffrn_radiation_type MoK\a
_diffrn_radiation_wavelength 0.71073
_diffrn_reflns_av_R_equivalents 0.0573
_diffrn_reflns_av_sigmaI/netI 0.0186
_diffrn_reflns_limit_h_max 28
_diffrn_reflns_limit_h_min -28
_diffrn_reflns_limit_k_max 28
_diffrn_reflns_limit_k_min -28
_diffrn_reflns_limit_l_max 18
_diffrn_reflns_limit_l_min -18
_diffrn_reflns_number 95119
_diffrn_reflns_theta_full 27.47
_diffrn_reflns_theta_max 27.47
_diffrn_reflns_theta_min 3.09
_exptl_absorpt_coefficient_mu 1.768
_exptl_absorpt_correction_T_max 0.8027
_exptl_absorpt_correction_T_min 0.6102
_exptl_absorpt_correction_type multi-scan
_exptl_absorpt_process_details sadabs
_exptl_crystal_colour colourless
_exptl_crystal_density_diffrn 2.015
_exptl_crystal_density_method 'not measured'
_exptl_crystal_description block
_exptl_crystal_F_000 3528
_exptl_crystal_size_max 0.31
_exptl_crystal_size_mid 0.27
_exptl_crystal_size_min 0.13
_refine_diff_density_max 0.763
_refine_diff_density_min -0.424
_refine_diff_density_rms 0.071
_refine_ls_abs_structure_details 'Flack H D (1983), Acta Cryst. A39, 876-881'
_refine_ls_abs_structure_Flack -0.038(18)
_refine_ls_extinction_method none
_refine_ls_goodness_of_fit_ref 1.158
_refine_ls_hydrogen_treatment constr
_refine_ls_matrix_type full
_refine_ls_number_parameters 361
_refine_ls_number_reflns 6016
_refine_ls_number_restraints 1
_refine_ls_restrained_S_all 1.158
_refine_ls_R_factor_all 0.0215
_refine_ls_R_factor_gt 0.0203
_refine_ls_shift/su_max 0.001
_refine_ls_shift/su_mean 0.000
_refine_ls_structure_factor_coef Fsqd
_refine_ls_weighting_details 'calc w=1/[\s^2^(Fo^2^)+(0.0152P)^2^+23.0181P] where P=(Fo^2^+2Fc^2^)/3'
_refine_ls_weighting_scheme calc
_refine_ls_wR_factor_gt 0.0504
_refine_ls_wR_factor_ref 0.0512
_reflns_number_gt 5879
_reflns_number_total 6016
_reflns_threshold_expression >2sigma(I)
_cod_data_source_file c3ce42030b.txt
_cod_data_source_block 3rpu146
_cod_depositor_comments
;
The following automatic conversions were performed:

'_symmetry_cell_setting' value 'Trigonal' changed to 'trigonal'
according to
/usr/data/users/saulius/automatic-downloads/current/RSC/lib/dictionaries/cif_core.dic
dictionary named 'cif_core.dic' version 2.4.2 from
2011-04-26.

'_exptl_absorpt_correction_type' value 'Multi-scan'
changed to 'multi-scan' according to
/usr/data/users/saulius/automatic-downloads/current/RSC/lib/dictionaries/cif_core.dic
dictionary named 'cif_core.dic' version 2.4.2 from 2011-04-26.

Automatic conversion script
Id: cif_fix_values 2281 2013-09-26 08:29:07Z andrius 
;
_cod_original_cell_volume 5896.9(1)
_cod_original_sg_symbol_H-M R3
_cod_database_code 7213602

loop_
_symmetry_equiv_pos_as_xyz
'x, y, z'
'-y, x-y, z'
'-x+y, -x, z'
'x+2/3, y+1/3, z+1/3'
'-y+2/3, x-y+1/3, z+1/3'
'-x+y+2/3, -x+1/3, z+1/3'
'x+1/3, y+2/3, z+2/3'
'-y+1/3, x-y+2/3, z+2/3'
'-x+y+1/3, -x+2/3, z+2/3'

loop_
_atom_site_label
_atom_site_type_symbol
_atom_site_fract_x
_atom_site_fract_y
_atom_site_fract_z
_atom_site_U_iso_or_equiv
_atom_site_adp_type
_atom_site_occupancy
_atom_site_symmetry_multiplicity
_atom_site_calc_flag
_atom_site_refinement_flags
Ag1 Ag 0.0000 0.0000 0.58860(2) 0.01371(8) Uani 1 3 d S
Ag2 Ag 0.070400(13) -0.015410(14) 0.319641(18) 0.02321(6) Uani 1 1 d .
Ag3 Ag 0.0000 0.0000 0.07707(3) 0.01689(8) Uani 1 3 d S
Ag4 Ag 0.0000 0.0000 -0.16466(3) 0.01559(7) Uani 1 3 d S
Cl1 Cl 0.22908(4) 0.01824(5) 0.26373(6) 0.02480(16) Uani 1 1 d .
Cl2 Cl 0.34883(4) 0.23328(4) -0.17688(6) 0.02359(16) Uani 1 1 d .
O1 O 0.08429(12) -0.00149(13) 0.47384(15) 0.0197(5) Uani 1 1 d .
O2 O 0.08321(12) 0.07826(12) 0.20344(18) 0.0200(5) Uani 1 1 d .
O3 O 0.00175(12) 0.08307(11) -0.04303(16) 0.0201(5) Uani 1 1 d .
O4 O -0.05522(11) -0.09270(12) -0.28597(16) 0.0196(5) Uani 1 1 d .
O5 O 0.16134(16) -0.04501(15) 0.2634(3) 0.0499(9) Uani 1 1 d .
O6 O 0.25412(16) 0.0339(2) 0.1686(2) 0.0529(9) Uani 1 1 d .
O7 O 0.2769(2) 0.0074(2) 0.3204(2) 0.0533(9) Uani 1 1 d .
O8 O 0.22066(14) 0.07444(13) 0.30316(19) 0.0306(6) Uani 1 1 d .
O9 O 0.31820(17) 0.16341(14) -0.1397(2) 0.0406(7) Uani 1 1 d .
O10 O 0.35380(15) 0.27985(14) -0.10153(18) 0.0309(6) Uani 1 1 d .
O12 O 0.30548(18) 0.23570(18) -0.2511(2) 0.0455(8) Uani 1 1 d .
N1 N 0.15220(13) 0.03986(15) 0.49987(18) 0.0179(5) Uani 1 1 d .
N2 N 0.14657(14) 0.13392(14) 0.18377(19) 0.0173(5) Uani 1 1 d .
N3 N 0.05667(15) 0.14825(14) -0.04197(19) 0.0193(5) Uani 1 1 d .
N4 N -0.12504(14) -0.12752(14) -0.27790(18) 0.0181(5) Uani 1 1 d .
C1 C 0.19339(17) 0.01105(18) 0.5083(2) 0.0194(6) Uani 1 1 d .
H1 H 0.1758 -0.0371 0.4937 0.023 Uiso 1 1 calc R
C2 C 0.26207(18) 0.05291(19) 0.5388(2) 0.0244(7) Uani 1 1 d .
H2 H 0.2919 0.0335 0.5453 0.029 Uiso 1 1 calc R
C3 C 0.28704(18) 0.1226(2) 0.5597(3) 0.0297(8) Uani 1 1 d .
H3 H 0.3337 0.1511 0.5820 0.036 Uiso 1 1 calc R
C4 C 0.24350(18) 0.15075(19) 0.5479(3) 0.0274(7) Uani 1 1 d .
H4 H 0.2605 0.1990 0.5606 0.033 Uiso 1 1 calc R
C5 C 0.17525(17) 0.10823(17) 0.5175(2) 0.0209(6) Uani 1 1 d .
H5 H 0.1449 0.1269 0.5091 0.025 Uiso 1 1 calc R
C6 C 0.17630(18) 0.18975(18) 0.2427(2) 0.0223(6) Uani 1 1 d .
H6 H 0.1531 0.1896 0.2997 0.027 Uiso 1 1 calc R
C7 C 0.24075(18) 0.24723(18) 0.2200(3) 0.0262(7) Uani 1 1 d .
H7 H 0.2619 0.2868 0.2611 0.031 Uiso 1 1 calc R
C8 C 0.27413(19) 0.24661(19) 0.1368(3) 0.0296(8) Uani 1 1 d .
H8 H 0.3180 0.2860 0.1197 0.035 Uiso 1 1 calc R
C9 C 0.24308(18) 0.1882(2) 0.0792(3) 0.0270(7) Uani 1 1 d .
H9 H 0.2661 0.1868 0.0228 0.032 Uiso 1 1 calc R
C10 C 0.17853(17) 0.13177(18) 0.1031(2) 0.0206(6) Uani 1 1 d .
H10 H 0.1568 0.0917 0.0629 0.025 Uiso 1 1 calc R
C11 C 0.0529(2) 0.19737(19) 0.0106(3) 0.0333(8) Uani 1 1 d .
H11 H 0.0114 0.1854 0.0454 0.040 Uiso 1 1 calc R
C12 C 0.1087(2) 0.2648(2) 0.0140(3) 0.0424(10) Uani 1 1 d .
H12 H 0.1062 0.2990 0.0523 0.051 Uiso 1 1 calc R
C13 C 0.1676(2) 0.2826(2) -0.0375(3) 0.0370(9) Uani 1 1 d .
H13 H 0.2059 0.3294 -0.0366 0.044 Uiso 1 1 calc R
C14 C 0.1711(2) 0.2322(2) -0.0908(3) 0.0341(9) Uani 1 1 d .
H14 H 0.2120 0.2437 -0.1268 0.041 Uiso 1 1 calc R
C15 C 0.11484(19) 0.16449(19) -0.0915(3) 0.0256(7) Uani 1 1 d .
H15 H 0.1174 0.1292 -0.1274 0.031 Uiso 1 1 calc R
C16 C -0.16248(18) -0.09798(19) -0.3091(2) 0.0235(7) Uani 1 1 d .
H16 H -0.1390 -0.0523 -0.3361 0.028 Uiso 1 1 calc R
C17 C -0.2343(2) -0.1338(2) -0.3018(3) 0.0357(9) Uani 1 1 d .
H17 H -0.2605 -0.1131 -0.3242 0.043 Uiso 1 1 calc R
C18 C -0.2683(2) -0.1998(3) -0.2620(3) 0.0477(13) Uani 1 1 d .
H18 H -0.3180 -0.2251 -0.2568 0.057 Uiso 1 1 calc R
C19 C -0.2294(2) -0.2282(2) -0.2301(3) 0.0448(11) Uani 1 1 d .
H19 H -0.2524 -0.2735 -0.2020 0.054 Uiso 1 1 calc R
C20 C -0.1572(2) -0.19216(18) -0.2380(3) 0.0293(8) Uani 1 1 d .
H20 H -0.1305 -0.2124 -0.2158 0.035 Uiso 1 1 calc R
O11 O 0.41771(16) 0.25402(17) -0.2128(2) 0.0435(7) Uani 1 1 d .

loop_
_atom_site_aniso_label
_atom_site_aniso_U_11
_atom_site_aniso_U_22
_atom_site_aniso_U_33
_atom_site_aniso_U_23
_atom_site_aniso_U_13
_atom_site_aniso_U_12
Ag1 0.01460(11) 0.01460(11) 0.01192(17) 0.000 0.000 0.00730(6)
Ag2 0.02201(12) 0.03216(14) 0.01777(11) -0.00547(10) -0.00481(10) 0.01526(11)
Ag3 0.01908(12) 0.01908(12) 0.01251(18) 0.000 0.000 0.00954(6)
Ag4 0.01750(10) 0.01750(10) 0.01179(16) 0.000 0.000 0.00875(5)
Cl1 0.0214(4) 0.0317(4) 0.0214(4) -0.0010(3) 0.0044(3) 0.0134(3)
Cl2 0.0265(4) 0.0235(4) 0.0213(4) -0.0009(3) -0.0002(3) 0.0129(3)
O1 0.0124(11) 0.0307(13) 0.0125(11) -0.0029(9) -0.0018(8) 0.0081(10)
O2 0.0139(11) 0.0173(11) 0.0222(11) -0.0004(9) 0.0013(9) 0.0029(10)
O3 0.0204(11) 0.0153(11) 0.0192(10) -0.0005(8) 0.0015(9) 0.0049(9)
O4 0.0134(10) 0.0181(11) 0.0207(11) 0.0012(9) 0.0014(8) 0.0028(9)
O5 0.0288(15) 0.0240(14) 0.091(3) 0.0039(15) 0.0250(16) 0.0085(13)
O6 0.0343(16) 0.072(2) 0.0244(15) -0.0085(14) 0.0095(12) 0.0058(16)
O7 0.066(2) 0.080(2) 0.0464(19) -0.0211(17) -0.0191(16) 0.061(2)
O8 0.0381(15) 0.0274(13) 0.0328(14) 0.0023(11) -0.0013(11) 0.0213(12)
O9 0.0465(17) 0.0215(13) 0.0403(17) 0.0007(12) -0.0072(13) 0.0068(13)
O10 0.0358(14) 0.0308(14) 0.0252(13) -0.0067(10) -0.0001(11) 0.0159(12)
O12 0.063(2) 0.0543(19) 0.0344(16) -0.0114(14) -0.0181(14) 0.0403(17)
N1 0.0121(12) 0.0245(14) 0.0141(12) -0.0025(10) -0.0002(9) 0.0069(11)
N2 0.0151(12) 0.0161(12) 0.0199(13) 0.0013(10) -0.0008(10) 0.0072(11)
N3 0.0219(14) 0.0161(13) 0.0169(13) -0.0022(10) -0.0027(10) 0.0073(11)
N4 0.0167(13) 0.0183(13) 0.0140(12) -0.0028(10) -0.0008(10) 0.0047(11)
C1 0.0198(15) 0.0258(16) 0.0141(14) -0.0014(12) 0.0009(12) 0.0126(13)
C2 0.0195(16) 0.0336(19) 0.0226(17) 0.0000(14) -0.0006(13) 0.0152(15)
C3 0.0169(16) 0.036(2) 0.0282(18) -0.0052(15) -0.0027(13) 0.0076(15)
C4 0.0233(17) 0.0225(17) 0.0306(18) -0.0030(14) 0.0009(14) 0.0071(14)
C5 0.0211(15) 0.0223(16) 0.0181(15) -0.0006(12) 0.0006(12) 0.0099(13)
C6 0.0240(16) 0.0227(16) 0.0217(16) -0.0063(13) -0.0053(13) 0.0128(13)
C7 0.0227(16) 0.0186(16) 0.0346(19) -0.0038(13) -0.0109(14) 0.0083(14)
C8 0.0180(16) 0.0257(18) 0.036(2) 0.0102(15) -0.0017(14) 0.0038(14)
C9 0.0220(17) 0.0310(19) 0.0214(16) 0.0060(14) 0.0027(13) 0.0083(15)
C10 0.0192(15) 0.0244(16) 0.0184(15) 0.0015(13) 0.0012(12) 0.0110(14)
C11 0.040(2) 0.0216(17) 0.0303(19) -0.0065(14) 0.0112(16) 0.0096(16)
C12 0.051(3) 0.0207(18) 0.040(2) -0.0076(16) 0.002(2) 0.0056(18)
C13 0.035(2) 0.0208(18) 0.037(2) 0.0020(15) -0.0036(17) 0.0008(16)
C14 0.0236(19) 0.0293(19) 0.045(2) 0.0093(17) 0.0013(16) 0.0098(16)
C15 0.0220(17) 0.0260(18) 0.0294(19) 0.0031(14) -0.0012(14) 0.0124(15)
C16 0.0221(17) 0.0307(18) 0.0170(15) -0.0011(13) 0.0018(12) 0.0128(15)
C17 0.0226(18) 0.053(3) 0.0256(19) -0.0071(17) -0.0018(14) 0.0149(18)
C18 0.0194(19) 0.061(3) 0.034(2) -0.006(2) 0.0026(16) -0.001(2)
C19 0.032(2) 0.034(2) 0.036(2) 0.0068(17) 0.0085(18) -0.0077(18)
C20 0.0289(19) 0.0203(17) 0.0247(17) 0.0056(13) 0.0011(14) 0.0019(15)
O11 0.0361(16) 0.0476(18) 0.0461(18) 0.0000(14) 0.0147(13) 0.0204(15)

loop_
_atom_type_symbol
_atom_type_description
_atom_type_scat_dispersion_real
_atom_type_scat_dispersion_imag
_atom_type_scat_source
C C 0.0033 0.0016 'International Tables Vol C Tables 4.2.6.8 and 6.1.1.4'
H H 0.0000 0.0000 'International Tables Vol C Tables 4.2.6.8 and 6.1.1.4'
Ag Ag -0.8971 1.1015 'International Tables Vol C Tables 4.2.6.8 and 6.1.1.4'
Cl Cl 0.1484 0.1585 'International Tables Vol C Tables 4.2.6.8 and 6.1.1.4'
N N 0.0061 0.0033 'International Tables Vol C Tables 4.2.6.8 and 6.1.1.4'
O O 0.0106 0.0060 'International Tables Vol C Tables 4.2.6.8 and 6.1.1.4'

loop_
_geom_angle_atom_site_label_1
_geom_angle_atom_site_label_2
_geom_angle_atom_site_label_3
_geom_angle
_geom_angle_site_symmetry_1
_geom_angle_site_symmetry_3
O1 Ag1 O1 81.92(8) . 3
O1 Ag1 O1 81.92(8) . 2
O1 Ag1 O1 81.92(8) 3 2
O1 Ag1 O4 88.41(7) . 2_556
O1 Ag1 O4 153.91(8) 3 2_556
O1 Ag1 O4 120.76(8) 2 2_556
O1 Ag1 O4 153.91(8) . 3_556
O1 Ag1 O4 120.76(8) 3 3_556
O1 Ag1 O4 88.41(7) 2 3_556
O4 Ag1 O4 75.80(8) 2_556 3_556
O1 Ag1 O4 120.76(8) . 1_556
O1 Ag1 O4 88.42(7) 3 1_556
O1 Ag1 O4 153.91(8) 2 1_556
O4 Ag1 O4 75.80(8) 2_556 1_556
O4 Ag1 O4 75.80(8) 3_556 1_556
O1 Ag2 O2 143.95(9) . 3
O1 Ag2 O5 105.90(11) . .
O2 Ag2 O5 90.97(10) 3 .
O1 Ag2 O2 125.07(9) . .
O2 Ag2 O2 79.48(11) 3 .
O5 Ag2 O2 103.14(9) . .
O1 Ag2 Ag2 88.64(7) . 2
O2 Ag2 Ag2 93.11(6) 3 2
O5 Ag2 Ag2 148.52(7) . 2
O2 Ag2 Ag2 47.38(5) . 2
O1 Ag2 Ag2 96.16(6) . 3
O2 Ag2 Ag2 55.04(6) 3 3
O5 Ag2 Ag2 141.97(7) . 3
O2 Ag2 Ag2 88.13(5) . 3
Ag2 Ag2 Ag2 60.0 2 3
O3 Ag3 O3 78.50(8) 3 .
O3 Ag3 O3 78.50(8) 3 2
O3 Ag3 O3 78.50(8) . 2
O3 Ag3 O2 102.08(8) 3 .
O3 Ag3 O2 103.90(7) . .
O3 Ag3 O2 177.60(8) 2 .
O3 Ag3 O2 103.90(7) 3 3
O3 Ag3 O2 177.60(8) . 3
O3 Ag3 O2 102.08(7) 2 3
O2 Ag3 O2 75.52(8) . 3
O3 Ag3 O2 177.60(8) 3 2
O3 Ag3 O2 102.08(7) . 2
O3 Ag3 O2 103.90(7) 2 2
O2 Ag3 O2 75.52(8) . 2
O2 Ag3 O2 75.52(8) 3 2
O4 Ag4 O4 77.28(8) 3 2
O4 Ag4 O4 77.28(8) 3 .
O4 Ag4 O4 77.28(8) 2 .
O4 Ag4 O3 154.69(8) 3 3
O4 Ag4 O3 90.05(7) 2 3
O4 Ag4 O3 121.62(8) . 3
O4 Ag4 O3 121.61(8) 3 2
O4 Ag4 O3 154.69(8) 2 2
O4 Ag4 O3 90.05(7) . 2
O3 Ag4 O3 77.94(8) 3 2
O4 Ag4 O3 90.05(7) 3 .
O4 Ag4 O3 121.62(8) 2 .
O4 Ag4 O3 154.69(8) . .
O3 Ag4 O3 77.94(8) 3 .
O3 Ag4 O3 77.94(8) 2 .
O6 Cl1 O7 109.7(2) . .
O6 Cl1 O5 108.6(2) . .
O7 Cl1 O5 109.4(2) . .
O6 Cl1 O8 110.6(2) . .
O7 Cl1 O8 110.28(18) . .
O5 Cl1 O8 108.24(16) . .
O12 Cl2 O9 109.94(19) . .
O12 Cl2 O11 110.3(2) . .
O9 Cl2 O11 108.9(2) . .
O12 Cl2 O10 109.00(18) . .
O9 Cl2 O10 108.78(17) . .
O11 Cl2 O10 109.88(18) . .
N1 O1 Ag2 113.05(17) . .
N1 O1 Ag1 113.40(17) . .
Ag2 O1 Ag1 126.57(10) . .
N2 O2 Ag2 120.00(18) . 2
N2 O2 Ag3 123.05(19) . .
Ag2 O2 Ag3 106.20(9) 2 .
N2 O2 Ag2 121.07(18) . .
Ag2 O2 Ag2 77.57(7) 2 .
Ag3 O2 Ag2 98.79(8) . .
N3 O3 Ag3 117.18(18) . .
N3 O3 Ag4 117.99(18) . .
Ag3 O3 Ag4 86.50(7) . .
N4 O4 Ag4 111.44(17) . .
N4 O4 Ag1 118.53(18) . 1_554
Ag4 O4 Ag1 88.68(7) . 1_554
Cl1 O5 Ag2 108.66(15) . .
C1 N1 C5 122.9(3) . .
C1 N1 O1 118.9(3) . .
C5 N1 O1 118.2(3) . .
O2 N2 C10 117.5(3) . .
O2 N2 C6 120.8(3) . .
C10 N2 C6 121.7(3) . .
O3 N3 C15 120.8(3) . .
O3 N3 C11 118.8(3) . .
C15 N3 C11 120.4(3) . .
O4 N4 C16 119.9(3) . .
O4 N4 C20 119.0(3) . .
C16 N4 C20 121.1(3) . .
N1 C1 C2 118.8(3) . .
N1 C1 H1 120.6 . .
C2 C1 H1 120.6 . .
C3 C2 C1 120.1(3) . .
C3 C2 H2 120.0 . .
C1 C2 H2 120.0 . .
C2 C3 C4 119.4(3) . .
C2 C3 H3 120.3 . .
C4 C3 H3 120.3 . .
C5 C4 C3 119.6(3) . .
C5 C4 H4 120.2 . .
C3 C4 H4 120.2 . .
N1 C5 C4 119.2(3) . .
N1 C5 H5 120.4 . .
C4 C5 H5 120.4 . .
N2 C6 C7 119.9(3) . .
N2 C6 H6 120.1 . .
C7 C6 H6 120.1 . .
C6 C7 C8 119.5(3) . .
C6 C7 H7 120.3 . .
C8 C7 H7 120.3 . .
C9 C8 C7 119.3(3) . .
C9 C8 H8 120.4 . .
C7 C8 H8 120.4 . .
C8 C9 C10 120.2(3) . .
C8 C9 H9 119.9 . .
C10 C9 H9 119.9 . .
N2 C10 C9 119.5(3) . .
N2 C10 H10 120.2 . .
C9 C10 H10 120.2 . .
N3 C11 C12 120.3(4) . .
N3 C11 H11 119.9 . .
C12 C11 H11 119.9 . .
C13 C12 C11 120.1(4) . .
C13 C12 H12 120.0 . .
C11 C12 H12 120.0 . .
C12 C13 C14 119.3(4) . .
C12 C13 H13 120.4 . .
C14 C13 H13 120.4 . .
C13 C14 C15 119.5(4) . .
C13 C14 H14 120.3 . .
C15 C14 H14 120.3 . .
N3 C15 C14 120.4(4) . .
N3 C15 H15 119.8 . .
C14 C15 H15 119.8 . .
N4 C16 C17 120.2(4) . .
N4 C16 H16 119.9 . .
C17 C16 H16 119.9 . .
C16 C17 C18 120.0(4) . .
C16 C17 H17 120.0 . .
C18 C17 H17 120.0 . .
C19 C18 C17 118.8(4) . .
C19 C18 H18 120.6 . .
C17 C18 H18 120.6 . .
C18 C19 C20 121.1(4) . .
C18 C19 H19 119.5 . .
C20 C19 H19 119.5 . .
N4 C20 C19 118.9(4) . .
N4 C20 H20 120.6 . .
C19 C20 H20 120.6 . .

loop_
_geom_bond_atom_site_label_1
_geom_bond_atom_site_label_2
_geom_bond_distance
_geom_bond_site_symmetry_2
Ag1 O1 2.471(2) .
Ag1 O1 2.471(2) 3
Ag1 O1 2.472(2) 2
Ag1 O4 2.504(2) 2_556
Ag1 O4 2.504(2) 3_556
Ag1 O4 2.504(2) 1_556
Ag2 O1 2.192(2) .
Ag2 O2 2.275(2) 3
Ag2 O5 2.521(3) .
Ag2 O2 2.534(2) .
Ag2 Ag2 3.0187(4) 2
Ag2 Ag2 3.0187(4) 3
Ag3 O3 2.475(2) 3
Ag3 O3 2.475(2) .
Ag3 O3 2.475(2) 2
Ag3 O2 2.515(2) .
Ag3 O2 2.515(2) 3
Ag3 O2 2.515(2) 2
Ag4 O4 2.464(2) 3
Ag4 O4 2.464(2) 2
Ag4 O4 2.464(2) .
Ag4 O3 2.490(2) 3
Ag4 O3 2.490(2) 2
Ag4 O3 2.490(2) .
Cl1 O6 1.422(3) .
Cl1 O7 1.432(3) .
Cl1 O5 1.443(3) .
Cl1 O8 1.449(3) .
Cl2 O12 1.433(3) .
Cl2 O9 1.433(3) .
Cl2 O11 1.438(3) .
Cl2 O10 1.440(3) .
O1 N1 1.354(3) .
O2 N2 1.346(3) .
O2 Ag2 2.275(2) 2
O3 N3 1.335(3) .
O4 N4 1.335(3) .
O4 Ag1 2.504(2) 1_554
N1 C1 1.346(4) .
N1 C5 1.348(4) .
N2 C10 1.349(4) .
N2 C6 1.349(4) .
N3 C15 1.339(5) .
N3 C11 1.346(4) .
N4 C16 1.352(4) .
N4 C20 1.353(4) .
C1 C2 1.387(5) .
C1 H1 0.9500 .
C2 C3 1.377(5) .
C2 H2 0.9500 .
C3 C4 1.386(5) .
C3 H3 0.9500 .
C4 C5 1.381(5) .
C4 H4 0.9500 .
C5 H5 0.9500 .
C6 C7 1.385(5) .
C6 H6 0.9500 .
C7 C8 1.386(6) .
C7 H7 0.9500 .
C8 C9 1.377(5) .
C8 H8 0.9500 .
C9 C10 1.381(5) .
C9 H9 0.9500 .
C10 H10 0.9500 .
C11 C12 1.374(5) .
C11 H11 0.9500 .
C12 C13 1.360(6) .
C12 H12 0.9500 .
C13 C14 1.372(6) .
C13 H13 0.9500 .
C14 C15 1.380(5) .
C14 H14 0.9500 .
C15 H15 0.9500 .
C16 C17 1.371(5) .
C16 H16 0.9500 .
C17 C18 1.375(7) .
C17 H17 0.9500 .
C18 C19 1.364(7) .
C18 H18 0.9500 .
C19 C20 1.380(6) .
C19 H19 0.9500 .
C20 H20 0.9500 .
